data_7003644
loop_
_publ_author_name
'Li, Qing-Xiang'
'Wang, Yi-Ning'
'Luo, Qin-Hui'
'Hu, Xue-Lei'
'Li, Yi-Zhi'

_publ_section_title
;
 New fluorenyl-substituted ditopic dioxotetraamine ligands and their
 copper(ii) complexes---synthesis, crystal structure, magnetic
 properties and solution behavior
;
_journal_issue 18
_journal_name_full 'Dalton Transactions'
_journal_page_first 2487
_journal_page_last 2494
_journal_paper_doi 10.1039/b717866b
_journal_year 2008
_chemical_formula_sum 'C68 H62 Cu2 N8 O9'
_chemical_formula_weight 1262.34
_chemical_name_systematic
;
?
;
_space_group_IT_number 14
_symmetry_cell_setting monoclinic
_symmetry_space_group_name_Hall '-P 2yn'
_symmetry_space_group_name_H-M 'P 1 21/n 1'
_atom_sites_solution_hydrogens geom
_atom_sites_solution_primary direct
_atom_sites_solution_secondary difmap
_audit_creation_method SHELXL-97
_cell_angle_alpha 90.00
_cell_angle_beta 92.510(10)
_cell_angle_gamma 90.00
_cell_formula_units_Z 4
_cell_length_a 13.749(2)
_cell_length_b 19.026(3)
_cell_length_c 24.307(4)
_cell_measurement_reflns_used 2458
_cell_measurement_temperature 293(2)
_cell_measurement_theta_max 17.45
_cell_measurement_theta_min 2.43
_cell_volume 6352.3(17)
_computing_cell_refinement 'Bruker SMART'
_computing_data_collection 'Bruker SMART'
_computing_data_reduction 'Bruker SAINT'
_computing_molecular_graphics 'Bruker SHELXTL'
_computing_publication_material 'Bruker SHELXTL'
_computing_structure_refinement 'SHELXL-97 (Sheldrick, 1997)'
_computing_structure_solution 'SHELXS-97 (Sheldrick, 1990)'
_diffrn_ambient_temperature 293(2)
_diffrn_measured_fraction_theta_full 0.995
_diffrn_measured_fraction_theta_max 0.995
_diffrn_measurement_device_type 'CCD area detector'
_diffrn_measurement_method 'phi and omega scans'
_diffrn_radiation_monochromator graphite
_diffrn_radiation_source 'fine-focus sealed tube'
_diffrn_radiation_type MoK\a
_diffrn_radiation_wavelength 0.71073
_diffrn_reflns_av_R_equivalents 0.0329
_diffrn_reflns_av_sigmaI/netI 0.0589
_diffrn_reflns_limit_h_max 16
_diffrn_reflns_limit_h_min -16
_diffrn_reflns_limit_k_max 22
_diffrn_reflns_limit_k_min 0
_diffrn_reflns_limit_l_max 28
_diffrn_reflns_limit_l_min 0
_diffrn_reflns_number 31183
_diffrn_reflns_theta_full 25.00
_diffrn_reflns_theta_max 25.00
_diffrn_reflns_theta_min 1.73
_exptl_absorpt_coefficient_mu 0.732
_exptl_absorpt_correction_T_max 0.864
_exptl_absorpt_correction_T_min 0.839
_exptl_absorpt_correction_type empirical
_exptl_crystal_colour black
_exptl_crystal_density_diffrn 1.320
_exptl_crystal_density_method 'not measured'
_exptl_crystal_description block
_exptl_crystal_F_000 2624
_exptl_crystal_size_max 0.3
_exptl_crystal_size_mid 0.2
_exptl_crystal_size_min 0.2
_refine_diff_density_max 0.813
_refine_diff_density_min -0.466
_refine_diff_density_rms 0.047
_refine_ls_extinction_method none
_refine_ls_goodness_of_fit_ref 1.027
_refine_ls_hydrogen_treatment mixed
_refine_ls_matrix_type full
_refine_ls_number_parameters 783
_refine_ls_number_reflns 11138
_refine_ls_number_restraints 0
_refine_ls_restrained_S_all 1.027
_refine_ls_R_factor_all 0.0892
_refine_ls_R_factor_gt 0.0420
_refine_ls_shift/su_max 0.001
_refine_ls_shift/su_mean 0.000
_refine_ls_structure_factor_coef Fsqd
_refine_ls_weighting_details 'calc w=1/[\s^2^(Fo^2^)+(0.0504P)^2^+0.0000P] where P=(Fo^2^+2Fc^2^)/3'
_refine_ls_weighting_scheme calc
_refine_ls_wR_factor_gt 0.1109
_refine_ls_wR_factor_ref 0.1168
_reflns_number_gt 5989
_reflns_number_total 11138
_reflns_threshold_expression >2sigma(I)
_cod_data_source_file b717866b.txt
_cod_data_source_block 20509bm
_cod_depositor_comments
;
The following automatic conversions were performed:
'_symmetry_cell_setting' value 'Monoclinic' changed to 'monoclinic'
according to '/home/saulius/struct/CIF-dictionaries/cif_core.dic'
dictionary named 'cif_core.dic' version 2.4.1 from 2010-06-29.

Automatic conversion script
Id: cif_fix_enum 1527 2010-12-29 10:47:43Z saulius 
;
_cod_original_sg_symbol_H-M P2(1)/n
_cod_database_code 7003644

loop_
_symmetry_equiv_pos_as_xyz
'x, y, z'
'-x+1/2, y+1/2, -z+1/2'
'-x, -y, -z'
'x-1/2, -y-1/2, z-1/2'

loop_
_atom_site_label
_atom_site_type_symbol
_atom_site_fract_x
_atom_site_fract_y
_atom_site_fract_z
_atom_site_U_iso_or_equiv
_atom_site_adp_type
_atom_site_occupancy
_atom_site_symmetry_multiplicity
_atom_site_calc_flag
_atom_site_refinement_flags
_atom_site_disorder_assembly
_atom_site_disorder_group
Cu1 Cu 1.10897(3) 0.51759(2) 0.295810(17) 0.05937(15) Uani 1 1 d . . .
Cu2 Cu 0.69328(3) 0.47966(2) 0.091860(17) 0.06103(15) Uani 1 1 d . . .
N1 N 1.12922(19) 0.41626(15) 0.28817(13) 0.0588(8) Uani 1 1 d . . .
N2 N 0.93246(19) 0.36966(14) 0.23762(11) 0.0602(8) Uani 1 1 d . . .
H2C H 0.9756 0.3436 0.2577 0.090 Uiso 1 1 d R . .
N3 N 0.66288(18) 0.34803(14) 0.21936(11) 0.0536(7) Uani 1 1 d . . .
H3A H 0.6362 0.3241 0.2468 0.064 Uiso 1 1 d R . .
N4 N 0.6999(2) 0.37587(15) 0.10422(11) 0.0592(8) Uani 1 1 d . . .
N5 N 0.6874(2) 0.58573(15) 0.09294(11) 0.0624(8) Uani 1 1 d . . .
N6 N 0.7617(2) 0.60030(15) 0.20715(12) 0.0587(8) Uani 1 1 d . . .
H6A H 0.7028 0.5882 0.1926 0.070 Uiso 1 1 d R . .
N7 N 0.85074(19) 0.59413(14) 0.33515(11) 0.0572(7) Uani 1 1 d . . .
H7A H 0.8726 0.6015 0.3013 0.069 Uiso 1 1 d R . .
N8 N 1.05600(19) 0.61409(15) 0.30240(13) 0.0587(8) Uani 1 1 d . . .
C1 C 1.1651(3) 0.4633(2) 0.40363(17) 0.0712(11) Uani 1 1 d . . .
C2 C 1.1820(3) 0.4774(2) 0.46060(16) 0.0778(11) Uani 1 1 d . . .
H2 H 1.1706 0.5219 0.4748 0.093 Uiso 1 1 calc R . .
C3 C 1.2170(3) 0.4217(3) 0.49581(18) 0.0830(13) Uani 1 1 d . . .
H3 H 1.2286 0.4314 0.5330 0.100 Uiso 1 1 calc R . .
C4 C 1.2339(3) 0.3567(3) 0.47816(18) 0.0820(12) Uani 1 1 d . . .
H4 H 1.2555 0.3213 0.5021 0.098 Uiso 1 1 calc R . .
C5 C 1.2173(3) 0.3444(2) 0.42167(17) 0.0767(12) Uani 1 1 d . . .
H5 H 1.2295 0.2995 0.4084 0.092 Uiso 1 1 calc R . .
C6 C 1.1828(2) 0.3963(2) 0.38339(17) 0.0686(11) Uani 1 1 d . . .
C7 C 1.1617(2) 0.3781(2) 0.32702(16) 0.0632(10) Uani 1 1 d . . .
H7 H 1.1736 0.3315 0.3178 0.076 Uiso 1 1 calc R . .
C8 C 1.1180(3) 0.5840(2) 0.18920(17) 0.0644(10) Uani 1 1 d . . .
C9 C 1.1385(3) 0.5765(2) 0.13205(17) 0.0699(11) Uani 1 1 d . . .
H9 H 1.1663 0.5351 0.1198 0.084 Uiso 1 1 calc R . .
C10 C 1.1172(3) 0.6300(2) 0.09524(17) 0.0776(12) Uani 1 1 d . . .
H10 H 1.1308 0.6241 0.0584 0.093 Uiso 1 1 calc R . .
C11 C 1.0763(3) 0.6920(2) 0.11207(18) 0.0796(12) Uani 1 1 d . . .
H11 H 1.0608 0.7276 0.0869 0.096 Uiso 1 1 calc R . .
C12 C 1.0585(3) 0.7002(2) 0.16837(18) 0.0755(11) Uani 1 1 d . . .
H12 H 1.0342 0.7429 0.1803 0.091 Uiso 1 1 calc R . .
C13 C 1.0758(3) 0.6466(2) 0.20705(17) 0.0645(10) Uani 1 1 d . . .
C14 C 1.0503(2) 0.6560(2) 0.26287(17) 0.0622(10) Uani 1 1 d . . .
H14 H 1.0257 0.7001 0.2711 0.075 Uiso 1 1 calc R . .
C15 C 0.8908(3) 0.4342(2) 0.07254(14) 0.0623(10) Uani 1 1 d . . .
C16 C 0.9833(3) 0.4505(2) 0.05779(14) 0.0672(10) Uani 1 1 d . . .
H16 H 1.0015 0.4974 0.0551 0.081 Uiso 1 1 calc R . .
C17 C 1.0504(3) 0.3984(2) 0.04674(15) 0.0740(11) Uani 1 1 d . . .
H17 H 1.1123 0.4112 0.0364 0.089 Uiso 1 1 calc R . .
C18 C 1.0273(3) 0.3277(2) 0.05069(15) 0.0746(11) Uani 1 1 d . . .
H18 H 1.0727 0.2933 0.0429 0.090 Uiso 1 1 calc R . .
C19 C 0.9365(3) 0.3099(2) 0.06625(15) 0.0697(11) Uani 1 1 d . . .
H19 H 0.9201 0.2628 0.0700 0.084 Uiso 1 1 calc R . .
C20 C 0.8677(3) 0.3621(2) 0.07664(14) 0.0619(10) Uani 1 1 d . . .
C21 C 0.7778(3) 0.33968(19) 0.09438(14) 0.0611(10) Uani 1 1 d . . .
H21 H 0.7725 0.2915 0.1001 0.073 Uiso 1 1 calc R . .
C22 C 0.4948(3) 0.5193(2) 0.06959(16) 0.0738(11) Uani 1 1 d . . .
C23 C 0.3966(3) 0.5017(2) 0.05558(15) 0.0783(12) Uani 1 1 d . . .
H23 H 0.3768 0.4554 0.0599 0.094 Uiso 1 1 calc R . .
C24 C 0.3301(3) 0.5494(3) 0.03617(16) 0.0795(12) Uani 1 1 d . . .
H24 H 0.2666 0.5352 0.0273 0.095 Uiso 1 1 calc R . .
C25 C 0.3551(3) 0.6167(3) 0.02971(16) 0.0812(13) Uani 1 1 d . . .
H25 H 0.3077 0.6482 0.0168 0.097 Uiso 1 1 calc R . .
C26 C 0.4451(3) 0.6409(2) 0.04096(15) 0.0780(12) Uani 1 1 d . . .
H26 H 0.4602 0.6880 0.0358 0.094 Uiso 1 1 calc R . .
C27 C 0.5168(3) 0.5929(2) 0.06085(15) 0.0718(11) Uani 1 1 d . . .
C28 C 0.6102(3) 0.6185(2) 0.07594(15) 0.0689(11) Uani 1 1 d . . .
H28 H 0.6172 0.6670 0.0731 0.083 Uiso 1 1 calc R . .
C29 C 0.7597(2) 0.41716(19) 0.34327(15) 0.0649(10) Uani 1 1 d . . .
H29 H 0.7706 0.4680 0.3428 0.078 Uiso 1 1 calc R . .
C30 C 0.8206(3) 0.3838(2) 0.39184(16) 0.0681(11) Uani 1 1 d . . .
C31 C 0.9220(3) 0.3804(2) 0.40153(18) 0.0750(11) Uani 1 1 d . . .
H31 H 0.9632 0.3995 0.3761 0.090 Uiso 1 1 calc R . .
C32 C 0.9599(3) 0.3494(2) 0.44782(18) 0.0813(12) Uani 1 1 d . . .
H32 H 1.0268 0.3480 0.4550 0.098 Uiso 1 1 calc R . .
C33 C 0.8965(3) 0.3197(2) 0.48433(17) 0.0834(12) Uani 1 1 d . . .
H33 H 0.9233 0.2976 0.5156 0.100 Uiso 1 1 calc R . .
C34 C 0.7978(3) 0.3209(2) 0.47721(18) 0.0794(12) Uani 1 1 d . . .
H34 H 0.7582 0.3011 0.5031 0.095 Uiso 1 1 calc R . .
C35 C 0.7579(3) 0.3530(2) 0.42979(17) 0.0710(11) Uani 1 1 d . . .
C36 C 0.6581(3) 0.3672(2) 0.41041(18) 0.0708(11) Uani 1 1 d . . .
C37 C 0.5739(3) 0.3498(2) 0.43783(17) 0.0801(12) Uani 1 1 d . . .
H37 H 0.5755 0.3250 0.4708 0.096 Uiso 1 1 calc R . .
C38 C 0.4869(3) 0.3730(2) 0.4112(2) 0.0839(13) Uani 1 1 d . . .
H38 H 0.4284 0.3639 0.4277 0.101 Uiso 1 1 calc R . .
C39 C 0.4845(3) 0.4091(2) 0.3609(2) 0.0843(13) Uani 1 1 d . . .
H39 H 0.4250 0.4228 0.3447 0.101 Uiso 1 1 calc R . .
C40 C 0.5695(3) 0.4247(2) 0.33507(18) 0.0796(12) Uani 1 1 d . . .
H40 H 0.5693 0.4491 0.3019 0.096 Uiso 1 1 calc R . .
C41 C 0.6547(3) 0.4017(2) 0.36143(18) 0.0700(11) Uani 1 1 d . . .
C42 C 0.6027(3) 0.6635(2) 0.30704(15) 0.0714(11) Uani 1 1 d . . .
H42 H 0.6165 0.7113 0.3201 0.086 Uiso 1 1 calc R . .
C43 C 0.5276(3) 0.6707(2) 0.25910(18) 0.0766(12) Uani 1 1 d . . .
C44 C 0.5378(3) 0.7012(2) 0.20649(18) 0.0822(12) Uani 1 1 d . . .
H44 H 0.5980 0.7174 0.1959 0.099 Uiso 1 1 calc R . .
C45 C 0.4565(3) 0.7065(2) 0.17108(18) 0.0879(13) Uani 1 1 d . . .
H45 H 0.4602 0.7267 0.1364 0.106 Uiso 1 1 calc R . .
C46 C 0.3689(3) 0.6803(2) 0.1893(2) 0.0918(14) Uani 1 1 d . . .
H46 H 0.3232 0.6897 0.1609 0.110 Uiso 1 1 d R . .
C47 C 0.3552(3) 0.6520(2) 0.2429(2) 0.0908(13) Uani 1 1 d . . .
H47 H 0.2945 0.6377 0.2541 0.109 Uiso 1 1 calc R . .
C48 C 0.4404(3) 0.6472(2) 0.27764(19) 0.0805(12) Uani 1 1 d . . .
C49 C 0.4536(3) 0.6213(2) 0.33302(19) 0.0797(12) Uani 1 1 d . . .
C50 C 0.3852(3) 0.5919(2) 0.3680(2) 0.0896(13) Uani 1 1 d . . .
H50 H 0.3201 0.5874 0.3565 0.108 Uiso 1 1 calc R . .
C51 C 0.4164(3) 0.5706(2) 0.4183(2) 0.0910(14) Uani 1 1 d . . .
H51 H 0.3726 0.5495 0.4413 0.109 Uiso 1 1 calc R . .
C52 C 0.5088(3) 0.5789(2) 0.43602(18) 0.0875(13) Uani 1 1 d . . .
H52 H 0.5279 0.5650 0.4715 0.105 Uiso 1 1 calc R . .
C53 C 0.5757(3) 0.6076(2) 0.40278(18) 0.0801(12) Uani 1 1 d . . .
H53 H 0.6402 0.6129 0.4153 0.096 Uiso 1 1 calc R . .
C54 C 0.5466(3) 0.6284(2) 0.35120(18) 0.0745(11) Uani 1 1 d . . .
C55 C 1.1163(2) 0.38181(18) 0.23432(14) 0.0608(10) Uani 1 1 d . . .
H55A H 1.1258 0.3316 0.2389 0.073 Uiso 1 1 calc R . .
H55B H 1.1655 0.3990 0.2103 0.073 Uiso 1 1 calc R . .
C56 C 1.0166(2) 0.39484(18) 0.20737(14) 0.0600(9) Uani 1 1 d . . .
H56A H 1.0091 0.4450 0.2016 0.072 Uiso 1 1 calc R . .
H56B H 1.0143 0.3726 0.1714 0.072 Uiso 1 1 calc R . .
C57 C 0.8844(3) 0.4128(2) 0.26903(16) 0.0631(10) Uani 1 1 d . . .
C58 C 0.7875(2) 0.38512(18) 0.28787(14) 0.0585(9) Uani 1 1 d . . .
H58 H 0.7921 0.3340 0.2920 0.070 Uiso 1 1 calc R . .
C59 C 0.7108(2) 0.4021(2) 0.24190(15) 0.0581(9) Uani 1 1 d . . .
C60 C 0.5866(2) 0.35992(18) 0.17717(14) 0.0580(9) Uani 1 1 d . . .
H60A H 0.5701 0.4095 0.1766 0.070 Uiso 1 1 calc R . .
H60B H 0.5290 0.3341 0.1868 0.070 Uiso 1 1 calc R . .
C61 C 0.6137(2) 0.33827(18) 0.12074(14) 0.0607(10) Uani 1 1 d . . .
H61A H 0.6263 0.2881 0.1203 0.073 Uiso 1 1 calc R . .
H61B H 0.5599 0.3479 0.0947 0.073 Uiso 1 1 calc R . .
C62 C 0.7774(3) 0.62687(19) 0.10816(15) 0.0647(10) Uani 1 1 d . . .
H62A H 0.8231 0.6216 0.0792 0.078 Uiso 1 1 calc R . .
H62B H 0.7605 0.6763 0.1102 0.078 Uiso 1 1 calc R . .
C63 C 0.8263(2) 0.60540(19) 0.16139(14) 0.0626(10) Uani 1 1 d . . .
H63A H 0.8571 0.5601 0.1565 0.075 Uiso 1 1 calc R . .
H63B H 0.8772 0.6391 0.1709 0.075 Uiso 1 1 calc R . .
C64 C 0.7473(2) 0.6525(2) 0.24148(15) 0.0582(9) Uani 1 1 d . . .
C65 C 0.7011(2) 0.63134(19) 0.29424(14) 0.0601(9) Uani 1 1 d . . .
H65 H 0.6885 0.5808 0.2903 0.072 Uiso 1 1 calc R . .
C66 C 0.7764(2) 0.6372(2) 0.34115(15) 0.0559(9) Uani 1 1 d . . .
C67 C 0.9367(2) 0.59621(18) 0.37445(14) 0.0602(10) Uani 1 1 d . . .
H67A H 0.9586 0.5484 0.3814 0.072 Uiso 1 1 calc R . .
H67B H 0.9166 0.6156 0.4091 0.072 Uiso 1 1 calc R . .
C68 C 1.0223(2) 0.63910(18) 0.35498(14) 0.0614(10) Uani 1 1 d . . .
H68A H 1.0028 0.6879 0.3513 0.074 Uiso 1 1 calc R . .
H68B H 1.0755 0.6366 0.3825 0.074 Uiso 1 1 calc R . .
O1 O 1.13596(17) 0.51646(14) 0.37174(10) 0.0743(7) Uani 1 1 d . . .
O2 O 1.14003(17) 0.53125(12) 0.22288(10) 0.0674(7) Uani 1 1 d . . .
O3 O 0.82981(17) 0.48430(13) 0.07989(10) 0.0664(6) Uani 1 1 d . . .
O4 O 0.55502(18) 0.47294(14) 0.08970(11) 0.0760(7) Uani 1 1 d . . .
O5 O 0.90946(16) 0.47396(13) 0.27896(9) 0.0631(6) Uani 1 1 d . . .
O6 O 0.69617(18) 0.46392(13) 0.22889(11) 0.0774(8) Uani 1 1 d . . .
O7 O 0.77143(17) 0.68023(14) 0.37786(11) 0.0741(7) Uani 1 1 d . . .
O8 O 0.77509(18) 0.71415(13) 0.23391(10) 0.0720(7) Uani 1 1 d . . .
O1W O 0.3608(4) 0.3729(3) 0.2294(2) 0.0945(17) Uiso 0.50 1 d P . .
H1WA H 0.3316 0.3951 0.2032 0.142 Uiso 0.50 1 d PR . .
H1WC H 0.3230 0.3685 0.2559 0.142 Uiso 0.50 1 d PR . .
O2W O 0.7910(6) 0.2154(5) 0.6107(3) 0.188(3) Uiso 0.50 1 d P . .
H2WA H 0.8098 0.1746 0.6208 0.226 Uiso 0.50 1 d PR . .
H2WB H 0.7338 0.2285 0.6178 0.226 Uiso 0.50 1 d PR . .

loop_
_atom_site_aniso_label
_atom_site_aniso_U_11
_atom_site_aniso_U_22
_atom_site_aniso_U_33
_atom_site_aniso_U_23
_atom_site_aniso_U_13
_atom_site_aniso_U_12
Cu1 0.0603(3) 0.0634(3) 0.0542(3) 0.0004(2) 0.0005(2) 0.0074(2)
Cu2 0.0693(3) 0.0535(3) 0.0597(3) 0.0045(2) -0.0041(2) -0.0004(2)
N1 0.0579(18) 0.060(2) 0.058(2) 0.0061(17) -0.0045(15) 0.0040(15)
N2 0.0606(19) 0.060(2) 0.060(2) -0.0066(16) 0.0033(15) 0.0071(15)
N3 0.0541(17) 0.0458(18) 0.061(2) 0.0023(15) -0.0005(14) -0.0058(14)
N4 0.066(2) 0.056(2) 0.0555(19) 0.0045(15) -0.0020(15) -0.0034(16)
N5 0.077(2) 0.057(2) 0.052(2) 0.0015(15) -0.0035(16) 0.0055(17)
N6 0.0680(19) 0.053(2) 0.055(2) -0.0043(16) -0.0058(15) -0.0022(15)
N7 0.0583(18) 0.0532(19) 0.060(2) 0.0001(15) -0.0030(15) 0.0018(15)
N8 0.0597(18) 0.054(2) 0.062(2) -0.0034(17) 0.0016(15) -0.0028(15)
C1 0.065(2) 0.089(4) 0.059(3) 0.004(3) -0.002(2) 0.009(2)
C2 0.070(3) 0.100(3) 0.063(3) 0.005(3) -0.004(2) 0.007(2)
C3 0.073(3) 0.108(4) 0.067(3) 0.010(3) -0.006(2) 0.008(3)
C4 0.072(3) 0.103(4) 0.070(3) 0.015(3) -0.006(2) 0.009(3)
C5 0.066(3) 0.093(3) 0.070(3) 0.014(2) -0.006(2) 0.008(2)
C6 0.061(2) 0.082(3) 0.063(3) 0.010(2) -0.003(2) 0.005(2)
C7 0.059(2) 0.067(3) 0.063(3) 0.008(2) -0.0012(19) 0.0020(19)
C8 0.070(2) 0.057(3) 0.067(3) 0.006(2) 0.005(2) -0.003(2)
C9 0.076(3) 0.064(3) 0.070(3) 0.009(2) 0.009(2) -0.003(2)
C10 0.086(3) 0.073(3) 0.074(3) 0.013(3) 0.007(2) -0.005(2)
C11 0.089(3) 0.068(3) 0.082(4) 0.019(3) 0.005(2) -0.004(2)
C12 0.081(3) 0.062(3) 0.083(3) 0.013(2) 0.005(2) 0.000(2)
C13 0.066(2) 0.056(3) 0.072(3) 0.007(2) 0.003(2) -0.004(2)
C14 0.062(2) 0.054(3) 0.071(3) -0.002(2) 0.000(2) -0.0037(18)
C15 0.067(3) 0.062(3) 0.057(3) 0.003(2) 0.0008(19) 0.001(2)
C16 0.070(3) 0.069(3) 0.063(3) 0.005(2) 0.003(2) 0.000(2)
C17 0.071(3) 0.080(3) 0.072(3) 0.004(2) 0.011(2) 0.003(2)
C18 0.074(3) 0.075(3) 0.075(3) 0.001(2) 0.009(2) 0.008(2)
C19 0.075(3) 0.067(3) 0.067(3) 0.003(2) 0.004(2) 0.004(2)
C20 0.067(3) 0.062(3) 0.056(2) 0.004(2) 0.0007(19) 0.001(2)
C21 0.069(3) 0.057(3) 0.057(3) 0.0025(19) -0.005(2) 0.001(2)
C22 0.073(3) 0.080(3) 0.068(3) 0.000(2) -0.003(2) 0.010(3)
C23 0.076(3) 0.090(3) 0.069(3) -0.001(2) -0.003(2) 0.011(2)
C24 0.077(3) 0.097(4) 0.064(3) -0.005(3) -0.005(2) 0.019(3)
C25 0.085(3) 0.094(4) 0.064(3) -0.004(3) -0.010(2) 0.026(3)
C26 0.086(3) 0.085(3) 0.063(3) -0.001(2) -0.009(2) 0.022(3)
C27 0.079(3) 0.076(3) 0.059(3) -0.001(2) -0.007(2) 0.016(2)
C28 0.082(3) 0.066(3) 0.058(3) -0.002(2) -0.004(2) 0.012(2)
C29 0.062(2) 0.065(3) 0.068(3) -0.009(2) 0.007(2) -0.0081(19)
C30 0.067(3) 0.070(3) 0.067(3) -0.010(2) 0.006(2) -0.009(2)
C31 0.070(3) 0.081(3) 0.074(3) -0.003(2) 0.001(2) -0.010(2)
C32 0.079(3) 0.089(3) 0.075(3) -0.002(3) -0.004(3) -0.009(2)
C33 0.088(3) 0.091(3) 0.071(3) -0.004(2) -0.002(2) -0.006(3)
C34 0.086(3) 0.083(3) 0.070(3) -0.005(2) 0.007(2) -0.008(2)
C35 0.073(3) 0.073(3) 0.067(3) -0.011(2) 0.010(2) -0.011(2)
C36 0.068(3) 0.073(3) 0.073(3) -0.014(2) 0.014(2) -0.014(2)
C37 0.073(3) 0.083(3) 0.085(3) -0.015(2) 0.017(3) -0.016(2)
C38 0.070(3) 0.086(3) 0.096(4) -0.020(3) 0.018(3) -0.015(2)
C39 0.067(3) 0.088(3) 0.098(4) -0.017(3) 0.010(3) -0.007(2)
C40 0.065(3) 0.083(3) 0.092(3) -0.011(2) 0.008(2) -0.007(2)
C41 0.063(3) 0.070(3) 0.077(3) -0.012(2) 0.009(2) -0.010(2)
C42 0.068(3) 0.078(3) 0.068(3) 0.000(2) -0.009(2) 0.004(2)
C43 0.073(3) 0.083(3) 0.072(3) -0.002(2) -0.014(2) 0.006(2)
C44 0.082(3) 0.088(3) 0.075(3) 0.001(3) -0.015(2) 0.009(2)
C45 0.090(3) 0.090(3) 0.082(3) -0.002(3) -0.023(3) 0.012(3)
C46 0.091(4) 0.090(4) 0.091(4) -0.005(3) -0.031(3) 0.007(3)
C47 0.083(3) 0.091(3) 0.096(4) -0.002(3) -0.024(3) -0.002(2)
C48 0.073(3) 0.084(3) 0.083(3) -0.002(3) -0.016(3) -0.001(2)
C49 0.069(3) 0.087(3) 0.082(3) -0.001(3) -0.007(3) -0.002(2)
C50 0.075(3) 0.100(4) 0.093(4) 0.002(3) -0.001(3) -0.004(3)
C51 0.081(3) 0.104(4) 0.088(4) 0.003(3) 0.008(3) -0.006(3)
C52 0.084(3) 0.101(4) 0.078(3) 0.002(3) 0.003(3) -0.008(3)
C53 0.074(3) 0.094(3) 0.072(3) 0.002(3) -0.003(2) -0.006(2)
C54 0.066(3) 0.084(3) 0.072(3) -0.001(2) -0.005(2) 0.001(2)
C55 0.062(2) 0.060(2) 0.060(3) 0.002(2) 0.0008(18) 0.0064(18)
C56 0.061(2) 0.061(2) 0.057(2) -0.0044(19) 0.0015(19) 0.0062(18)
C57 0.061(2) 0.059(3) 0.069(3) -0.011(2) 0.010(2) -0.003(2)
C58 0.058(2) 0.052(2) 0.065(3) -0.0054(19) 0.0020(18) -0.0010(17)
C59 0.061(2) 0.046(2) 0.066(3) 0.003(2) 0.0015(19) -0.0034(19)
C60 0.061(2) 0.049(2) 0.064(3) 0.0072(19) -0.0017(19) -0.0089(17)
C61 0.065(2) 0.053(2) 0.063(3) 0.0043(19) -0.0060(19) -0.0066(18)
C62 0.079(3) 0.056(3) 0.059(3) -0.0031(19) 0.001(2) 0.001(2)
C63 0.070(2) 0.057(2) 0.060(3) -0.0064(19) -0.001(2) -0.0025(19)
C64 0.068(2) 0.050(3) 0.055(3) 0.000(2) -0.0086(19) -0.0004(19)
C65 0.066(2) 0.057(2) 0.056(2) -0.0024(19) -0.0065(19) 0.0016(18)
C66 0.060(2) 0.052(2) 0.055(2) -0.004(2) -0.0038(19) -0.0003(19)
C67 0.060(2) 0.059(2) 0.061(2) -0.0032(19) -0.0006(19) 0.0045(18)
C68 0.062(2) 0.057(2) 0.065(3) -0.006(2) -0.0009(19) -0.0002(19)
O1 0.0762(17) 0.084(2) 0.0616(17) -0.0022(15) -0.0073(13) 0.0196(15)
O2 0.0790(17) 0.0579(17) 0.0658(17) 0.0063(14) 0.0108(13) 0.0064(13)
O3 0.0716(16) 0.0587(16) 0.0691(17) 0.0040(13) 0.0049(12) -0.0007(14)
O4 0.0705(17) 0.0726(19) 0.085(2) 0.0079(15) -0.0007(14) 0.0061(14)
O5 0.0613(15) 0.0593(17) 0.0692(17) -0.0109(14) 0.0100(12) -0.0028(13)
O6 0.0833(18) 0.0422(17) 0.106(2) 0.0120(15) -0.0109(15) -0.0040(13)
O7 0.0731(17) 0.0714(19) 0.0764(19) -0.0241(15) -0.0141(14) 0.0106(13)
O8 0.0987(19) 0.0489(17) 0.0681(18) -0.0018(14) -0.0008(14) -0.0073(14)

loop_
_atom_type_symbol
_atom_type_description
_atom_type_scat_dispersion_real
_atom_type_scat_dispersion_imag
_atom_type_scat_source
C C 0.0033 0.0016 'International Tables Vol C Tables 4.2.6.8 and 6.1.1.4'
H H 0.0000 0.0000 'International Tables Vol C Tables 4.2.6.8 and 6.1.1.4'
N N 0.0061 0.0033 'International Tables Vol C Tables 4.2.6.8 and 6.1.1.4'
O O 0.0106 0.0060 'International Tables Vol C Tables 4.2.6.8 and 6.1.1.4'
Cu Cu 0.3201 1.2651 'International Tables Vol C Tables 4.2.6.8 and 6.1.1.4'

loop_
_geom_angle_atom_site_label_1
_geom_angle_atom_site_label_2
_geom_angle_atom_site_label_3
_geom_angle
_geom_angle_site_symmetry_1
_geom_angle_site_symmetry_3
_geom_angle_publ_flag
O2 Cu1 O1 154.16(11) . . ?
O2 Cu1 N1 90.44(11) . . ?
O1 Cu1 N1 93.41(12) . . ?
O2 Cu1 N8 92.75(12) . . ?
O1 Cu1 N8 89.35(12) . . ?
N1 Cu1 N8 166.66(11) . . ?
O4 Cu2 O3 169.62(11) . . ?
O4 Cu2 N4 88.67(11) . . ?
O3 Cu2 N4 91.71(11) . . ?
O4 Cu2 N5 91.53(12) . . ?
O3 Cu2 N5 89.78(11) . . ?
N4 Cu2 N5 170.62(11) . . ?
C7 N1 C55 115.9(3) . . ?
C7 N1 Cu1 123.0(3) . . ?
C55 N1 Cu1 120.8(2) . . ?
C57 N2 C56 120.6(3) . . ?
C57 N2 H2C 111.3 . . ?
C56 N2 H2C 86.4 . . ?
C59 N3 C60 120.1(3) . . ?
C59 N3 H3A 107.3 . . ?
C60 N3 H3A 107.3 . . ?
C21 N4 C61 118.4(3) . . ?
C21 N4 Cu2 121.8(2) . . ?
C61 N4 Cu2 119.6(2) . . ?
C28 N5 C62 119.2(3) . . ?
C28 N5 Cu2 121.0(3) . . ?
C62 N5 Cu2 119.5(2) . . ?
C64 N6 C63 123.2(3) . . ?
C64 N6 H6A 106.5 . . ?
C63 N6 H6A 106.5 . . ?
C66 N7 C67 120.6(3) . . ?
C66 N7 H7A 107.2 . . ?
C67 N7 H7A 107.2 . . ?
C14 N8 C68 117.0(3) . . ?
C14 N8 Cu1 122.6(3) . . ?
C68 N8 Cu1 120.3(2) . . ?
O1 C1 C6 123.0(4) . . ?
O1 C1 C2 117.3(4) . . ?
C6 C1 C2 119.6(4) . . ?
C1 C2 C3 118.7(4) . . ?
C1 C2 H2 120.7 . . ?
C3 C2 H2 120.7 . . ?
C4 C3 C2 123.6(4) . . ?
C4 C3 H3 118.2 . . ?
C2 C3 H3 118.2 . . ?
C3 C4 C5 116.6(4) . . ?
C3 C4 H4 121.7 . . ?
C5 C4 H4 121.7 . . ?
C4 C5 C6 124.0(4) . . ?
C4 C5 H5 118.0 . . ?
C6 C5 H5 118.0 . . ?
C1 C6 C5 117.6(4) . . ?
C1 C6 C7 121.9(4) . . ?
C5 C6 C7 120.3(4) . . ?
N1 C7 C6 129.0(4) . . ?
N1 C7 H7 115.5 . . ?
C6 C7 H7 115.5 . . ?
O2 C8 C13 122.7(4) . . ?
O2 C8 C9 118.3(3) . . ?
C13 C8 C9 119.0(4) . . ?
C10 C9 C8 120.6(4) . . ?
C10 C9 H9 119.7 . . ?
C8 C9 H9 119.7 . . ?
C11 C10 C9 121.2(4) . . ?
C11 C10 H10 119.4 . . ?
C9 C10 H10 119.4 . . ?
C10 C11 C12 118.2(4) . . ?
C10 C11 H11 120.9 . . ?
C12 C11 H11 120.9 . . ?
C13 C12 C11 122.8(4) . . ?
C13 C12 H12 118.6 . . ?
C11 C12 H12 118.6 . . ?
C12 C13 C8 118.1(4) . . ?
C12 C13 C14 120.4(4) . . ?
C8 C13 C14 121.5(4) . . ?
N8 C14 C13 130.0(4) . . ?
N8 C14 H14 115.0 . . ?
C13 C14 H14 115.0 . . ?
O3 C15 C16 119.0(4) . . ?
O3 C15 C20 124.0(3) . . ?
C16 C15 C20 116.9(4) . . ?
C15 C16 C17 121.3(4) . . ?
C15 C16 H16 119.3 . . ?
C17 C16 H16 119.3 . . ?
C18 C17 C16 121.6(4) . . ?
C18 C17 H17 119.2 . . ?
C16 C17 H17 119.2 . . ?
C19 C18 C17 118.4(4) . . ?
C19 C18 H18 120.8 . . ?
C17 C18 H18 120.8 . . ?
C18 C19 C20 120.5(4) . . ?
C18 C19 H19 119.7 . . ?
C20 C19 H19 119.7 . . ?
C21 C20 C19 117.0(4) . . ?
C21 C20 C15 121.6(4) . . ?
C19 C20 C15 121.3(4) . . ?
N4 C21 C20 129.9(4) . . ?
N4 C21 H21 115.0 . . ?
C20 C21 H21 115.0 . . ?
O4 C22 C23 121.1(4) . . ?
O4 C22 C27 125.5(4) . . ?
C23 C22 C27 113.3(4) . . ?
C24 C23 C22 123.1(4) . . ?
C24 C23 H23 118.5 . . ?
C22 C23 H23 118.5 . . ?
C25 C24 C23 120.5(4) . . ?
C25 C24 H24 119.7 . . ?
C23 C24 H24 119.7 . . ?
C24 C25 C26 123.1(4) . . ?
C24 C25 H25 118.5 . . ?
C26 C25 H25 118.5 . . ?
C25 C26 C27 118.2(4) . . ?
C25 C26 H26 120.9 . . ?
C27 C26 H26 120.9 . . ?
C28 C27 C26 118.7(4) . . ?
C28 C27 C22 119.3(4) . . ?
C26 C27 C22 121.8(4) . . ?
N5 C28 C27 130.4(4) . . ?
N5 C28 H28 114.8 . . ?
C27 C28 H28 114.8 . . ?
C58 C29 C30 110.9(3) . . ?
C58 C29 C41 116.2(3) . . ?
C30 C29 C41 100.6(3) . . ?
C58 C29 H29 109.6 . . ?
C30 C29 H29 109.6 . . ?
C41 C29 H29 109.6 . . ?
C31 C30 C35 120.0(4) . . ?
C31 C30 C29 130.1(4) . . ?
C35 C30 C29 109.9(3) . . ?
C32 C31 C30 120.1(4) . . ?
C32 C31 H31 119.9 . . ?
C30 C31 H31 119.9 . . ?
C31 C32 C33 118.6(4) . . ?
C31 C32 H32 120.7 . . ?
C33 C32 H32 120.7 . . ?
C34 C33 C32 124.1(4) . . ?
C34 C33 H33 117.9 . . ?
C32 C33 H33 117.9 . . ?
C33 C34 C35 117.8(4) . . ?
C33 C34 H34 121.1 . . ?
C35 C34 H34 121.1 . . ?
C34 C35 C30 119.4(4) . . ?
C34 C35 C36 132.7(4) . . ?
C30 C35 C36 107.8(4) . . ?
C41 C36 C37 122.2(4) . . ?
C41 C36 C35 111.6(3) . . ?
C37 C36 C35 126.1(4) . . ?
C36 C37 C38 114.3(4) . . ?
C36 C37 H37 122.9 . . ?
C38 C37 H37 122.9 . . ?
C39 C38 C37 122.8(4) . . ?
C39 C38 H38 118.6 . . ?
C37 C38 H38 118.6 . . ?
C40 C39 C38 120.9(4) . . ?
C40 C39 H39 119.5 . . ?
C38 C39 H39 119.5 . . ?
C41 C40 C39 116.0(4) . . ?
C41 C40 H40 122.0 . . ?
C39 C40 H40 122.0 . . ?
C36 C41 C40 123.8(4) . . ?
C36 C41 C29 110.0(4) . . ?
C40 C41 C29 126.0(4) . . ?
C54 C42 C65 117.0(3) . . ?
C54 C42 C43 103.5(3) . . ?
C65 C42 C43 117.0(3) . . ?
C54 C42 H42 106.1 . . ?
C65 C42 H42 106.1 . . ?
C43 C42 H42 106.1 . . ?
C48 C43 C44 123.4(4) . . ?
C48 C43 C42 106.9(4) . . ?
C44 C43 C42 129.4(4) . . ?
C45 C44 C43 118.9(4) . . ?
C45 C44 H44 120.6 . . ?
C43 C44 H44 120.6 . . ?
C44 C45 C46 117.5(4) . . ?
C44 C45 H45 121.3 . . ?
C46 C45 H45 121.3 . . ?
C45 C46 C47 125.1(4) . . ?
C45 C46 H46 105.0 . . ?
C47 C46 H46 129.6 . . ?
C48 C47 C46 115.4(4) . . ?
C48 C47 H47 122.3 . . ?
C46 C47 H47 122.3 . . ?
C43 C48 C47 119.6(4) . . ?
C43 C48 C49 110.0(4) . . ?
C47 C48 C49 130.4(4) . . ?
C54 C49 C50 119.5(4) . . ?
C54 C49 C48 110.7(4) . . ?
C50 C49 C48 129.8(4) . . ?
C51 C50 C49 118.4(4) . . ?
C51 C50 H50 120.8 . . ?
C49 C50 H50 120.8 . . ?
C52 C51 C50 121.4(4) . . ?
C52 C51 H51 119.3 . . ?
C50 C51 H51 119.3 . . ?
C51 C52 C53 120.9(4) . . ?
C51 C52 H52 119.5 . . ?
C53 C52 H52 119.5 . . ?
C54 C53 C52 118.9(4) . . ?
C54 C53 H53 120.5 . . ?
C52 C53 H53 120.5 . . ?
C49 C54 C53 120.8(4) . . ?
C49 C54 C42 108.7(4) . . ?
C53 C54 C42 130.4(4) . . ?
N1 C55 C56 112.6(3) . . ?
N1 C55 H55A 109.1 . . ?
C56 C55 H55A 109.1 . . ?
N1 C55 H55B 109.1 . . ?
C56 C55 H55B 109.1 . . ?
H55A C55 H55B 107.8 . . ?
N2 C56 C55 116.4(3) . . ?
N2 C56 H56A 108.2 . . ?
C55 C56 H56A 108.2 . . ?
N2 C56 H56B 108.2 . . ?
C55 C56 H56B 108.2 . . ?
H56A C56 H56B 107.3 . . ?
O5 C57 N2 123.9(3) . . ?
O5 C57 C58 120.6(3) . . ?
N2 C57 C58 115.2(3) . . ?
C57 C58 C59 106.9(3) . . ?
C57 C58 C29 112.3(3) . . ?
C59 C58 C29 111.3(3) . . ?
C57 C58 H58 108.7 . . ?
C59 C58 H58 108.7 . . ?
C29 C58 H58 108.7 . . ?
O6 C59 N3 124.2(3) . . ?
O6 C59 C58 119.1(3) . . ?
N3 C59 C58 116.8(3) . . ?
N3 C60 C61 113.8(3) . . ?
N3 C60 H60A 108.8 . . ?
C61 C60 H60A 108.8 . . ?
N3 C60 H60B 108.8 . . ?
C61 C60 H60B 108.8 . . ?
H60A C60 H60B 107.7 . . ?
N4 C61 C60 110.9(3) . . ?
N4 C61 H61A 109.5 . . ?
C60 C61 H61A 109.5 . . ?
N4 C61 H61B 109.5 . . ?
C60 C61 H61B 109.5 . . ?
H61A C61 H61B 108.0 . . ?
C63 C62 N5 114.1(3) . . ?
C63 C62 H62A 108.7 . . ?
N5 C62 H62A 108.7 . . ?
C63 C62 H62B 108.7 . . ?
N5 C62 H62B 108.7 . . ?
H62A C62 H62B 107.6 . . ?
N6 C63 C62 114.5(3) . . ?
N6 C63 H63A 108.6 . . ?
C62 C63 H63A 108.6 . . ?
N6 C63 H63B 108.6 . . ?
C62 C63 H63B 108.6 . . ?
H63A C63 H63B 107.6 . . ?
O8 C64 N6 124.0(3) . . ?
O8 C64 C65 121.1(3) . . ?
N6 C64 C65 114.7(3) . . ?
C66 C65 C64 108.8(3) . . ?
C66 C65 C42 113.6(3) . . ?
C64 C65 C42 118.4(3) . . ?
C66 C65 H65 104.9 . . ?
C64 C65 H65 104.9 . . ?
C42 C65 H65 104.9 . . ?
O7 C66 N7 124.5(3) . . ?
O7 C66 C65 123.1(3) . . ?
N7 C66 C65 112.2(3) . . ?
N7 C67 C68 114.7(3) . . ?
N7 C67 H67A 108.6 . . ?
C68 C67 H67A 108.6 . . ?
N7 C67 H67B 108.6 . . ?
C68 C67 H67B 108.6 . . ?
H67A C67 H67B 107.6 . . ?
N8 C68 C67 112.1(3) . . ?
N8 C68 H68A 109.2 . . ?
C67 C68 H68A 109.2 . . ?
N8 C68 H68B 109.2 . . ?
C67 C68 H68B 109.2 . . ?
H68A C68 H68B 107.9 . . ?
C1 O1 Cu1 129.0(3) . . ?
C8 O2 Cu1 129.8(2) . . ?
C15 O3 Cu2 129.5(2) . . ?
C22 O4 Cu2 126.0(3) . . ?
H1WA O1W H1WC 109.5 . . ?
H2WA O2W H2WB 118.8 . . ?

loop_
_geom_bond_atom_site_label_1
_geom_bond_atom_site_label_2
_geom_bond_distance
_geom_bond_site_symmetry_2
_geom_bond_publ_flag
Cu1 O2 1.860(2) . ?
Cu1 O1 1.867(2) . ?
Cu1 N1 1.958(3) . ?
Cu1 N8 1.984(3) . ?
Cu2 O4 1.904(2) . ?
Cu2 O3 1.914(2) . ?
Cu2 N4 1.999(3) . ?
Cu2 N5 2.020(3) . ?
N1 C7 1.257(4) . ?
N1 C55 1.468(4) . ?
N2 C57 1.319(4) . ?
N2 C56 1.477(4) . ?
N2 H2C 0.8999 . ?
N3 C59 1.326(4) . ?
N3 C60 1.452(4) . ?
N3 H3A 0.8999 . ?
N4 C21 1.303(4) . ?
N4 C61 1.456(4) . ?
N5 C28 1.283(4) . ?
N5 C62 1.497(4) . ?
N6 C64 1.317(4) . ?
N6 C63 1.456(4) . ?
N6 H6A 0.9001 . ?
N7 C66 1.324(4) . ?
N7 C67 1.487(4) . ?
N7 H7A 0.9000 . ?
N8 C14 1.248(4) . ?
N8 C68 1.458(4) . ?
C1 O1 1.325(4) . ?
C1 C6 1.392(5) . ?
C1 C2 1.420(5) . ?
C2 C3 1.432(5) . ?
C2 H2 0.9300 . ?
C3 C4 1.333(5) . ?
C3 H3 0.9300 . ?
C4 C5 1.402(5) . ?
C4 H4 0.9300 . ?
C5 C6 1.425(5) . ?
C5 H5 0.9300 . ?
C6 C7 1.431(5) . ?
C7 H7 0.9300 . ?
C8 O2 1.322(4) . ?
C8 C13 1.403(5) . ?
C8 C9 1.437(5) . ?
C9 C10 1.378(5) . ?
C9 H9 0.9300 . ?
C10 C11 1.378(5) . ?
C10 H10 0.9300 . ?
C11 C12 1.409(5) . ?
C11 H11 0.9300 . ?
C12 C13 1.399(5) . ?
C12 H12 0.9300 . ?
C13 C14 1.427(5) . ?
C14 H14 0.9300 . ?
C15 O3 1.288(4) . ?
C15 C16 1.372(5) . ?
C15 C20 1.412(5) . ?
C16 C17 1.388(5) . ?
C16 H16 0.9300 . ?
C17 C18 1.386(5) . ?
C17 H17 0.9300 . ?
C18 C19 1.362(5) . ?
C18 H18 0.9300 . ?
C19 C20 1.402(5) . ?
C19 H19 0.9300 . ?
C20 C21 1.394(5) . ?
C21 H21 0.9300 . ?
C22 O4 1.291(4) . ?
C22 C23 1.418(5) . ?
C22 C27 1.449(5) . ?
C23 C24 1.358(5) . ?
C23 H23 0.9300 . ?
C24 C25 1.337(5) . ?
C24 H24 0.9300 . ?
C25 C26 1.337(5) . ?
C25 H25 0.9300 . ?
C26 C27 1.414(5) . ?
C26 H26 0.9300 . ?
C27 C28 1.407(5) . ?
C28 H28 0.9300 . ?
C29 C58 1.542(5) . ?
C29 C30 1.553(5) . ?
C29 C41 1.556(5) . ?
C29 H29 0.9800 . ?
C30 C31 1.405(5) . ?
C30 C35 1.416(5) . ?
C31 C32 1.354(5) . ?
C31 H31 0.9300 . ?
C32 C33 1.391(5) . ?
C32 H32 0.9300 . ?
C33 C34 1.361(5) . ?
C33 H33 0.9300 . ?
C34 C35 1.395(5) . ?
C34 H34 0.9300 . ?
C35 C36 1.456(5) . ?
C36 C41 1.359(5) . ?
C36 C37 1.400(5) . ?
C37 C38 1.407(5) . ?
C37 H37 0.9300 . ?
C38 C39 1.402(5) . ?
C38 H38 0.9300 . ?
C39 C40 1.382(5) . ?
C39 H39 0.9300 . ?
C40 C41 1.381(5) . ?
C40 H40 0.9300 . ?
C42 C54 1.505(5) . ?
C42 C65 1.528(5) . ?
C42 C43 1.529(5) . ?
C42 H42 0.9800 . ?
C43 C48 1.375(5) . ?
C43 C44 1.417(5) . ?
C44 C45 1.384(5) . ?
C44 H44 0.9300 . ?
C45 C46 1.394(6) . ?
C45 H45 0.9300 . ?
C46 C47 1.428(6) . ?
C46 H46 0.9301 . ?
C47 C48 1.417(5) . ?
C47 H47 0.9300 . ?
C48 C49 1.437(5) . ?
C49 C54 1.341(5) . ?
C49 C50 1.411(5) . ?
C50 C51 1.339(5) . ?
C50 H50 0.9300 . ?
C51 C52 1.333(5) . ?
C51 H51 0.9300 . ?
C52 C53 1.365(5) . ?
C52 H52 0.9300 . ?
C53 C54 1.358(5) . ?
C53 H53 0.9300 . ?
C55 C56 1.514(4) . ?
C55 H55A 0.9700 . ?
C55 H55B 0.9700 . ?
C56 H56A 0.9700 . ?
C56 H56B 0.9700 . ?
C57 O5 1.234(4) . ?
C57 C58 1.522(5) . ?
C58 C59 1.537(5) . ?
C58 H58 0.9800 . ?
C59 O6 1.233(4) . ?
C60 C61 1.495(4) . ?
C60 H60A 0.9700 . ?
C60 H60B 0.9700 . ?
C61 H61A 0.9700 . ?
C61 H61B 0.9700 . ?
C62 C63 1.489(4) . ?
C62 H62A 0.9700 . ?
C62 H62B 0.9700 . ?
C63 H63A 0.9700 . ?
C63 H63B 0.9700 . ?
C64 O8 1.250(4) . ?
C64 C65 1.511(5) . ?
C65 C66 1.510(5) . ?
C65 H65 0.9800 . ?
C66 O7 1.215(4) . ?
C67 C68 1.524(4) . ?
C67 H67A 0.9700 . ?
C67 H67B 0.9700 . ?
C68 H68A 0.9700 . ?
C68 H68B 0.9700 . ?
O1W H1WA 0.8502 . ?
O1W H1WC 0.8500 . ?
O2W H2WA 0.8500 . ?
O2W H2WB 0.8500 . ?
